data_4302358
loop_
_publ_author_name
'Saly, Mark J.'
'Heeg, Mary Jane'
'Winter, Charles H.'

_publ_section_title
;
 Volatility, High Thermal Stability, and Low Melting Points in Heavier
 Alkaline Earth Metal Complexes Containing Tris(pyrazolyl)borate Ligands
;
_journal_coden_ASTM INOCAJ
_journal_issue 12
_journal_name_full 'Inorganic Chemistry'
_journal_page_first 5303
_journal_page_last 5312
_journal_paper_doi 10.1021/ic900342j
_journal_volume 48
_journal_year 2009
_chemical_formula_sum 'C18 H20 B2 N12 Sr'
_chemical_formula_weight 513.70
_space_group_IT_number 14
_symmetry_cell_setting monoclinic
_symmetry_space_group_name_Hall '-P 2ybc'
_symmetry_space_group_name_H-M 'P 1 21/c 1'
_atom_sites_solution_hydrogens geom
_atom_sites_solution_primary direct
_atom_sites_solution_secondary difmap
_audit_creation_method SHELXL-97
_cell_angle_alpha 90.00
_cell_angle_beta 94.8380(10)
_cell_angle_gamma 90.00
_cell_formula_units_Z 4
_cell_length_a 13.4182(4)
_cell_length_b 14.8732(4)
_cell_length_c 11.7611(3)
_cell_measurement_reflns_used 6148
_cell_measurement_temperature 100(2)
_cell_measurement_theta_max 25.1
_cell_measurement_theta_min 2.8
_cell_volume 2338.82(11)
_computing_cell_refinement 'Bruker APEX2'
_computing_data_collection 'Bruker APEX2'
_computing_data_reduction 'Bruker APEX2'
_computing_molecular_graphics SHELXTL-Plus
_computing_publication_material SHELXL-97
_computing_structure_refinement 'SHELXL-97 (Sheldrick, 1997)'
_computing_structure_solution 'SHELXS-97 (Sheldrick, 1990)'
_diffrn_ambient_temperature 100(2)
_diffrn_measured_fraction_theta_full 0.998
_diffrn_measured_fraction_theta_max 0.997
_diffrn_measurement_method 'Bruker APEX2'
_diffrn_radiation_monochromator graphite
_diffrn_radiation_source 'fine-focus sealed tube'
_diffrn_radiation_type MoK\a
_diffrn_radiation_wavelength 0.71073
_diffrn_reflns_av_R_equivalents 0.0579
_diffrn_reflns_av_sigmaI/netI 0.1538
_diffrn_reflns_limit_h_max 17
_diffrn_reflns_limit_h_min 0
_diffrn_reflns_limit_k_max 0
_diffrn_reflns_limit_k_min -19
_diffrn_reflns_limit_l_max 15
_diffrn_reflns_limit_l_min -15
_diffrn_reflns_number 62310
_diffrn_reflns_theta_full 28.30
_diffrn_reflns_theta_max 28.31
_diffrn_reflns_theta_min 2.05
_exptl_absorpt_coefficient_mu 2.338
_exptl_absorpt_correction_T_max 0.7999
_exptl_absorpt_correction_T_min 0.7061
_exptl_absorpt_correction_type multi-scan
_exptl_crystal_colour colorless
_exptl_crystal_density_diffrn 1.459
_exptl_crystal_density_method 'not measured'
_exptl_crystal_description rod
_exptl_crystal_F_000 1040
_exptl_crystal_size_max 0.16
_exptl_crystal_size_mid 0.12
_exptl_crystal_size_min 0.10
_refine_diff_density_max 0.964
_refine_diff_density_min -1.269
_refine_diff_density_rms 0.121
_refine_ls_extinction_method none
_refine_ls_goodness_of_fit_ref 0.936
_refine_ls_hydrogen_treatment mixed
_refine_ls_matrix_type full
_refine_ls_number_parameters 308
_refine_ls_number_reflns 6845
_refine_ls_number_restraints 0
_refine_ls_restrained_S_all 0.936
_refine_ls_R_factor_all 0.1373
_refine_ls_R_factor_gt 0.0574
_refine_ls_shift/su_max 0.000
_refine_ls_shift/su_mean 0.000
_refine_ls_structure_factor_coef Fsqd
_refine_ls_weighting_details 'calc w=1/[\s^2^(Fo^2^)+(0.0655P)^2^+0.0000P] where P=(Fo^2^+2Fc^2^)/3'
_refine_ls_weighting_scheme calc
_refine_ls_wR_factor_gt 0.1333
_refine_ls_wR_factor_ref 0.1483
_reflns_number_gt 3419
_reflns_number_total 6845
_reflns_threshold_expression >2sigma(I)
_cod_duplicate_entry 4338624
_cod_data_source_file ic900342j_si_001_2.cif
_cod_data_source_block next(1)
_cod_depositor_comments
;
The following automatic conversions were performed:
'_exptl_absorpt_correction_type' value 'Multi-scan' changed to
'multi-scan' according to
'/home/saulius/struct/CIF-dictionaries/cif_core.dic' dictionary named
'cif_core.dic' version 2.4.1 from 2010-06-29.

Automatic conversion script
Id: cif_fix_enum 1527 2010-12-29 10:47:43Z saulius 
;
_cod_original_sg_symbol_H-M 'P 21/c'
_cod_database_code 4302358

loop_
_symmetry_equiv_pos_as_xyz
'x, y, z'
'-x, y+1/2, -z+1/2'
'-x, -y, -z'
'x, -y-1/2, z-1/2'

loop_
_atom_site_label
_atom_site_type_symbol
_atom_site_fract_x
_atom_site_fract_y
_atom_site_fract_z
_atom_site_U_iso_or_equiv
_atom_site_adp_type
_atom_site_occupancy
_atom_site_symmetry_multiplicity
_atom_site_calc_flag
_atom_site_refinement_flags
_atom_site_disorder_assembly
_atom_site_disorder_group
Sr1 Sr 0.5000 0.0000 0.5000 0.02066(19) Uani 1 2 d S . .
N1 N 0.4858(3) 0.0551(3) 0.2908(3) 0.0154(9) Uani 1 1 d . . .
N2 N 0.4839(3) 0.1455(3) 0.2688(3) 0.0153(9) Uani 1 1 d . . .
C1 C 0.4764(4) 0.0167(3) 0.1891(4) 0.0162(11) Uani 1 1 d . . .
H1 H 0.4759 -0.0465 0.1777 0.019 Uiso 1 1 calc R . .
C2 C 0.4673(4) 0.0790(3) 0.1003(4) 0.0209(12) Uani 1 1 d . . .
H2 H 0.4589 0.0681 0.0205 0.025 Uiso 1 1 calc R . .
C3 C 0.4733(4) 0.1604(4) 0.1567(4) 0.0210(12) Uani 1 1 d . . .
H3 H 0.4704 0.2179 0.1213 0.025 Uiso 1 1 calc R . .
N3 N 0.3815(3) 0.1388(3) 0.5058(3) 0.0206(11) Uani 1 1 d . . .
N4 N 0.3931(3) 0.2081(3) 0.4314(3) 0.0149(9) Uani 1 1 d . . .
C4 C 0.2948(4) 0.1579(4) 0.5513(5) 0.0288(14) Uani 1 1 d . . .
H4 H 0.2668 0.1212 0.6066 0.035 Uiso 1 1 calc R . .
C5 C 0.2510(5) 0.2366(4) 0.5090(5) 0.0313(14) Uani 1 1 d . . .
H5 H 0.1905 0.2636 0.5279 0.038 Uiso 1 1 calc R . .
C6 C 0.3162(4) 0.2663(4) 0.4330(5) 0.0235(13) Uani 1 1 d . . .
H6 H 0.3083 0.3195 0.3886 0.028 Uiso 1 1 calc R . .
N5 N 0.6074(3) 0.1444(3) 0.5154(4) 0.0192(11) Uani 1 1 d . . .
N6 N 0.5837(3) 0.2143(3) 0.4438(4) 0.0164(10) Uani 1 1 d . . .
C7 C 0.6939(4) 0.1690(4) 0.5733(5) 0.0292(15) Uani 1 1 d . . .
H7 H 0.7292 0.1331 0.6300 0.035 Uiso 1 1 calc R . .
C8 C 0.7249(4) 0.2522(4) 0.5407(6) 0.0341(16) Uani 1 1 d . . .
H8 H 0.7828 0.2842 0.5696 0.041 Uiso 1 1 calc R . .
C9 C 0.6530(4) 0.2789(4) 0.4566(5) 0.0264(14) Uani 1 1 d . . .
H9 H 0.6529 0.3337 0.4150 0.032 Uiso 1 1 calc R . .
B1 B 0.4869(5) 0.2190(4) 0.3641(5) 0.0160(12) Uani 1 1 d . . .
H1B1 H 0.488(3) 0.288(3) 0.325(4) 0.020 Uiso 1 1 d . . .
Sr2 Sr 0.0000 0.0000 0.5000 0.01995(18) Uani 1 2 d S . .
N7 N -0.0040(3) 0.1606(3) 0.5864(3) 0.0162(9) Uani 1 1 d . . .
N8 N 0.0261(3) 0.1718(3) 0.6992(3) 0.0152(9) Uani 1 1 d . . .
C10 C -0.0156(4) 0.2432(3) 0.5438(4) 0.0200(12) Uani 1 1 d . . .
H10 H -0.0379 0.2560 0.4667 0.024 Uiso 1 1 calc R . .
C11 C 0.0090(4) 0.3088(3) 0.6263(4) 0.0226(12) Uani 1 1 d . . .
H11 H 0.0084 0.3722 0.6171 0.027 Uiso 1 1 calc R . .
C12 C 0.0343(4) 0.2605(3) 0.7237(4) 0.0230(13) Uani 1 1 d . . .
H12 H 0.0542 0.2853 0.7965 0.028 Uiso 1 1 calc R . .
N9 N 0.1359(3) -0.0159(3) 0.6687(3) 0.0207(11) Uani 1 1 d . . .
N10 N 0.1255(3) 0.0314(3) 0.7664(3) 0.0157(10) Uani 1 1 d . . .
C13 C 0.2202(4) -0.0644(4) 0.6873(5) 0.0315(15) Uani 1 1 d . . .
H13 H 0.2459 -0.1035 0.6330 0.038 Uiso 1 1 calc R . .
C14 C 0.2640(4) -0.0500(4) 0.7955(6) 0.0324(15) Uani 1 1 d . . .
H14 H 0.3236 -0.0764 0.8298 0.039 Uiso 1 1 calc R . .
C15 C 0.2024(4) 0.0115(4) 0.8437(5) 0.0248(13) Uani 1 1 d . . .
H15 H 0.2126 0.0356 0.9185 0.030 Uiso 1 1 calc R . .
N11 N -0.0967(3) -0.0116(3) 0.6861(3) 0.0189(10) Uani 1 1 d . . .
N12 N -0.0613(3) 0.0386(3) 0.7781(3) 0.0146(9) Uani 1 1 d . . .
C16 C -0.1830(4) -0.0448(3) 0.7133(4) 0.0202(12) Uani 1 1 d . . .
H16 H -0.2240 -0.0831 0.6646 0.024 Uiso 1 1 calc R . .
C17 C -0.2075(4) -0.0178(3) 0.8207(5) 0.0241(14) Uani 1 1 d . . .
H17 H -0.2648 -0.0329 0.8589 0.029 Uiso 1 1 calc R . .
C18 C -0.1282(4) 0.0361(4) 0.8579(4) 0.0218(12) Uani 1 1 d . . .
H18 H -0.1214 0.0669 0.9289 0.026 Uiso 1 1 calc R . .
B2 B 0.0368(4) 0.0926(4) 0.7859(5) 0.0156(13) Uani 1 1 d . . .
H1B2 H 0.046(3) 0.120(3) 0.873(4) 0.020 Uiso 1 1 d . . .

loop_
_atom_site_aniso_label
_atom_site_aniso_U_11
_atom_site_aniso_U_22
_atom_site_aniso_U_33
_atom_site_aniso_U_23
_atom_site_aniso_U_13
_atom_site_aniso_U_12
Sr1 0.0314(4) 0.0108(4) 0.0198(4) 0.0038(4) 0.0022(3) 0.0007(4)
N1 0.021(2) 0.008(2) 0.018(2) 0.0029(18) 0.0012(19) 0.0043(19)
N2 0.024(2) 0.004(2) 0.018(2) -0.0024(17) 0.0037(19) -0.0003(19)
C1 0.019(2) 0.004(3) 0.025(3) -0.001(2) 0.002(2) 0.005(2)
C2 0.022(3) 0.026(3) 0.013(3) -0.005(2) -0.005(2) 0.008(3)
C3 0.026(3) 0.016(3) 0.021(3) 0.003(2) 0.001(2) 0.004(3)
N3 0.028(3) 0.014(3) 0.020(3) 0.0004(19) 0.001(2) -0.003(2)
N4 0.017(2) 0.012(2) 0.015(2) -0.0057(18) -0.0012(18) 0.0035(19)
C4 0.024(3) 0.029(4) 0.035(4) -0.012(3) 0.009(3) -0.007(3)
C5 0.016(3) 0.034(4) 0.045(4) -0.013(3) 0.008(3) 0.002(3)
C6 0.017(3) 0.018(3) 0.034(3) -0.011(3) -0.008(3) 0.003(3)
N5 0.022(3) 0.017(3) 0.018(2) -0.001(2) 0.004(2) 0.004(2)
N6 0.013(2) 0.008(2) 0.028(2) -0.0031(19) -0.0047(19) 0.0002(18)
C7 0.021(3) 0.034(4) 0.031(3) -0.011(3) -0.008(3) 0.012(3)
C8 0.013(3) 0.027(4) 0.063(5) -0.015(3) 0.007(3) 0.003(3)
C9 0.023(3) 0.015(3) 0.043(4) -0.003(3) 0.013(3) -0.002(3)
B1 0.020(3) 0.007(3) 0.022(3) 0.002(3) 0.005(3) 0.000(3)
Sr2 0.0329(4) 0.0110(4) 0.0163(4) -0.0022(4) 0.0045(3) 0.0002(4)
N7 0.020(2) 0.010(2) 0.019(2) 0.0027(18) 0.0005(18) 0.0036(19)
N8 0.022(2) 0.005(2) 0.018(2) -0.0006(18) 0.0008(19) -0.0004(19)
C10 0.026(3) 0.017(3) 0.018(3) 0.008(2) 0.009(2) 0.002(2)
C11 0.027(3) 0.007(3) 0.034(3) 0.002(2) 0.003(3) 0.000(2)
C12 0.030(4) 0.014(3) 0.026(3) -0.005(2) 0.003(2) -0.006(2)
N9 0.020(2) 0.018(3) 0.025(2) 0.000(2) 0.0025(18) 0.005(2)
N10 0.015(2) 0.012(2) 0.021(2) 0.0032(18) 0.0007(19) -0.0018(18)
C13 0.026(3) 0.020(3) 0.051(4) 0.012(3) 0.019(3) 0.006(3)
C14 0.021(3) 0.023(4) 0.053(4) 0.021(3) 0.005(3) 0.002(3)
C15 0.024(3) 0.019(3) 0.031(3) 0.010(3) -0.003(2) -0.011(3)
N11 0.025(2) 0.008(2) 0.024(2) 0.0036(19) 0.0000(18) 0.000(2)
N12 0.023(2) 0.005(2) 0.015(2) 0.0010(17) 0.0008(19) 0.0027(18)
C16 0.014(3) 0.017(3) 0.029(3) 0.004(3) -0.003(2) -0.007(2)
C17 0.014(3) 0.023(4) 0.036(3) 0.004(3) 0.003(2) 0.001(2)
C18 0.022(3) 0.020(3) 0.025(3) 0.000(2) 0.009(2) 0.009(2)
B2 0.015(3) 0.015(3) 0.017(3) -0.001(3) 0.001(2) -0.004(3)

loop_
_atom_type_symbol
_atom_type_description
_atom_type_scat_dispersion_real
_atom_type_scat_dispersion_imag
_atom_type_scat_source
C C 0.0033 0.0016 'International Tables Vol C Tables 4.2.6.8 and 6.1.1.4'
H H 0.0000 0.0000 'International Tables Vol C Tables 4.2.6.8 and 6.1.1.4'
N N 0.0061 0.0033 'International Tables Vol C Tables 4.2.6.8 and 6.1.1.4'
B B 0.0013 0.0007 'International Tables Vol C Tables 4.2.6.8 and 6.1.1.4'
Sr Sr -1.5307 3.2498 'International Tables Vol C Tables 4.2.6.8 and 6.1.1.4'

loop_
_geom_angle_atom_site_label_1
_geom_angle_atom_site_label_2
_geom_angle_atom_site_label_3
_geom_angle
_geom_angle_site_symmetry_1
_geom_angle_site_symmetry_3
_geom_angle_publ_flag
N5 Sr1 N5 180.00(11) 3_656 . ?
N5 Sr1 N1 78.42(13) 3_656 3_656 ?
N5 Sr1 N1 101.58(13) . 3_656 ?
N5 Sr1 N1 101.58(13) 3_656 . ?
N5 Sr1 N1 78.42(13) . . ?
N1 Sr1 N1 180.000(1) 3_656 . ?
N5 Sr1 N3 108.77(13) 3_656 . ?
N5 Sr1 N3 71.23(13) . . ?
N1 Sr1 N3 102.84(12) 3_656 . ?
N1 Sr1 N3 77.16(12) . . ?
N5 Sr1 N3 71.23(13) 3_656 3_656 ?
N5 Sr1 N3 108.77(13) . 3_656 ?
N1 Sr1 N3 77.16(12) 3_656 3_656 ?
N1 Sr1 N3 102.84(12) . 3_656 ?
N3 Sr1 N3 180.0 . 3_656 ?
C1 N1 N2 104.7(4) . . ?
C1 N1 Sr1 135.9(3) . . ?
N2 N1 Sr1 119.4(3) . . ?
C3 N2 N1 110.5(4) . . ?
C3 N2 B1 125.9(4) . . ?
N1 N2 B1 123.5(4) . . ?
N1 C1 C2 112.7(4) . . ?
C3 C2 C1 103.0(4) . . ?
N2 C3 C2 109.0(5) . . ?
C4 N3 N4 104.0(4) . . ?
C4 N3 Sr1 136.4(4) . . ?
N4 N3 Sr1 118.4(3) . . ?
C6 N4 N3 110.2(4) . . ?
C6 N4 B1 126.5(5) . . ?
N3 N4 B1 123.1(4) . . ?
N3 C4 C5 112.9(5) . . ?
C6 C5 C4 103.4(5) . . ?
N4 C6 C5 109.5(5) . . ?
C7 N5 N6 104.6(4) . . ?
C7 N5 Sr1 135.5(4) . . ?
N6 N5 Sr1 119.5(3) . . ?
C9 N6 N5 110.8(4) . . ?
C9 N6 B1 125.4(4) . . ?
N5 N6 B1 123.7(4) . . ?
N5 C7 C8 111.9(5) . . ?
C7 C8 C9 104.5(5) . . ?
N6 C9 C8 108.1(5) . . ?
N6 B1 N4 111.4(4) . . ?
N6 B1 N2 112.0(4) . . ?
N4 B1 N2 108.6(4) . . ?
N9 Sr2 N9 180.0 . 3_556 ?
N9 Sr2 N7 100.34(12) . 3_556 ?
N9 Sr2 N7 79.66(12) 3_556 3_556 ?
N9 Sr2 N7 79.66(12) . . ?
N9 Sr2 N7 100.34(12) 3_556 . ?
N7 Sr2 N7 180.0 3_556 . ?
N9 Sr2 N11 73.90(12) . . ?
N9 Sr2 N11 106.10(12) 3_556 . ?
N7 Sr2 N11 106.94(12) 3_556 . ?
N7 Sr2 N11 73.06(12) . . ?
N9 Sr2 N11 106.10(12) . 3_556 ?
N9 Sr2 N11 73.90(12) 3_556 3_556 ?
N7 Sr2 N11 73.06(12) 3_556 3_556 ?
N7 Sr2 N11 106.94(12) . 3_556 ?
N11 Sr2 N11 180.0 . 3_556 ?
C10 N7 N8 105.6(4) . . ?
C10 N7 Sr2 135.0(3) . . ?
N8 N7 Sr2 118.6(3) . . ?
C12 N8 N7 109.8(4) . . ?
C12 N8 B2 126.7(4) . . ?
N7 N8 B2 123.2(4) . . ?
N7 C10 C11 111.7(4) . . ?
C12 C11 C10 104.1(4) . . ?
N8 C12 C11 108.9(4) . . ?
C13 N9 N10 106.5(4) . . ?
C13 N9 Sr2 134.6(4) . . ?
N10 N9 Sr2 118.9(3) . . ?
C15 N10 N9 109.1(4) . . ?
C15 N10 B2 126.1(4) . . ?
N9 N10 B2 124.7(4) . . ?
N9 C13 C14 110.8(5) . . ?
C13 C14 C15 105.0(5) . . ?
N10 C15 C14 108.5(5) . . ?
C16 N11 N12 105.3(4) . . ?
C16 N11 Sr2 136.6(3) . . ?
N12 N11 Sr2 117.3(3) . . ?
C18 N12 N11 109.1(4) . . ?
C18 N12 B2 126.0(4) . . ?
N11 N12 B2 124.8(4) . . ?
N11 C16 C17 113.0(5) . . ?
C18 C17 C16 102.8(5) . . ?
N12 C18 C17 109.7(5) . . ?
N10 B2 N12 110.6(4) . . ?
N10 B2 N8 112.4(4) . . ?
N12 B2 N8 109.0(4) . . ?

loop_
_geom_bond_atom_site_label_1
_geom_bond_atom_site_label_2
_geom_bond_distance
_geom_bond_site_symmetry_2
_geom_bond_publ_flag
Sr1 N5 2.584(4) 3_656 ?
Sr1 N5 2.584(4) . ?
Sr1 N1 2.585(4) 3_656 ?
Sr1 N1 2.585(4) . ?
Sr1 N3 2.610(4) . ?
Sr1 N3 2.610(4) 3_656 ?
N1 C1 1.322(6) . ?
N1 N2 1.368(5) . ?
N2 C3 1.332(6) . ?
N2 B1 1.565(7) . ?
C1 C2 1.393(6) . ?
C2 C3 1.379(7) . ?
N3 C4 1.351(6) . ?
N3 N4 1.370(5) . ?
N4 C6 1.348(6) . ?
N4 B1 1.551(7) . ?
C4 C5 1.383(8) . ?
C5 C6 1.374(8) . ?
N5 C7 1.346(6) . ?
N5 N6 1.359(5) . ?
N6 C9 1.338(6) . ?
N6 B1 1.537(7) . ?
C7 C8 1.370(8) . ?
C8 C9 1.380(8) . ?
Sr2 N9 2.590(4) . ?
Sr2 N9 2.590(4) 3_556 ?
Sr2 N7 2.598(4) 3_556 ?
Sr2 N7 2.598(4) . ?
Sr2 N11 2.642(4) . ?
Sr2 N11 2.642(4) 3_556 ?
N7 C10 1.331(6) . ?
N7 N8 1.365(5) . ?
N8 C12 1.353(6) . ?
N8 B2 1.556(7) . ?
C10 C11 1.395(7) . ?
C11 C12 1.369(6) . ?
N9 C13 1.344(6) . ?
N9 N10 1.363(5) . ?
N10 C15 1.350(6) . ?
N10 B2 1.531(7) . ?
C13 C14 1.373(8) . ?
C14 C15 1.385(8) . ?
N11 C16 1.323(6) . ?
N11 N12 1.367(5) . ?
N12 C18 1.353(6) . ?
N12 B2 1.539(7) . ?
C16 C17 1.391(7) . ?
C17 C18 1.373(7) . ?
